data_4118796
loop_
_publ_author_name
'Ke Zheng'
'Xiaohua Liu'
'Song Qin'
'Mingsheng Xie'
'Lili Lin'
'Changwei Hu'
'Xiaoming Feng'

_publ_section_title
;
 Completely OH-Selective FeCl3-Catalyzed Prins Cyclization: Highly
 Stereoselective Synthesis of 4-OH-Tetrahydropyrans
;
_journal_name_full 'Journal of the American Chemical Society'
_journal_page_first 17564
_journal_page_last 17573
_journal_paper_doi 10.1021/ja3062002
_journal_volume 134
_journal_year 2012
_chemical_absolute_configuration ad
_chemical_formula_moiety 'C20 H21 Br O4'
_chemical_formula_sum 'C20 H21 Br O4'
_chemical_formula_weight 405.28
_chemical_name_systematic
;
 ? 
;
_space_group_crystal_system monoclinic
_space_group_IT_number 5
_space_group_name_Hall 'C 2y'
_space_group_name_H-M_alt 'C 1 2 1'
_symmetry_space_group_name_Hall 'C 2y'
_symmetry_space_group_name_H-M 'C 1 2 1'
_atom_sites_solution_hydrogens geom
_atom_sites_solution_primary direct
_atom_sites_solution_secondary difmap
_audit_creation_date 2011-07-08
_audit_creation_method
;
  Olex2 1.1
  (compiled 2011.02.15 svn.r1672, GUI svn.r3494)
;
_cell_angle_alpha 90.00
_cell_angle_beta 101.398(13)
_cell_angle_gamma 90.00
_cell_formula_units_Z 4
_cell_length_a 23.318(4)
_cell_length_b 7.5855(7)
_cell_length_c 10.5790(13)
_cell_measurement_reflns_used 1919
_cell_measurement_temperature 144.9
_cell_measurement_theta_max 29.1556
_cell_measurement_theta_min 2.8236
_cell_volume 1834.3(4)
_computing_cell_refinement
;
CrysAlisPro, Agilent Technologies,
Version 1.171.35.11 (release 16-05-2011 CrysAlis171 .NET)
(compiled May 16 2011,17:55:39)
;
_computing_data_collection
;
CrysAlisPro, Agilent Technologies,
Version 1.171.35.11 (release 16-05-2011 CrysAlis171 .NET)
(compiled May 16 2011,17:55:39)
;
_computing_data_reduction
;
CrysAlisPro, Agilent Technologies,
Version 1.171.35.11 (release 16-05-2011 CrysAlis171 .NET)
(compiled May 16 2011,17:55:39)
;
_computing_molecular_graphics
;
O. V. Dolomanov, L. J. Bourhis, R. J. Gildea, J. A. K. Howard and H. Puschmann,
OLEX2: a complete structure solution, refinement and analysis program.
J. Appl. Cryst. (2009). 42, 339-341.
;
_computing_publication_material
;
O. V. Dolomanov, L. J. Bourhis, R. J. Gildea, J. A. K. Howard and H. Puschmann,
OLEX2: a complete structure solution, refinement and analysis program.
J. Appl. Cryst. (2009). 42, 339-341.
;
_computing_structure_refinement 'SHELXL-97 (Sheldrick, 1997)'
_computing_structure_solution 'A short history of SHELX (Sheldrick, 2007)'
_diffrn_ambient_temperature 144.9
_diffrn_detector_area_resol_mean 16.0874
_diffrn_measured_fraction_theta_full 0.998
_diffrn_measured_fraction_theta_max 0.998
_diffrn_measurement_details
;
  1 omega  -80.00   -5.00   1.0000   10.0000
omega____ theta____ kappa____ phi______ frames
    -      -17.2049  138.0000  159.0000 75

  2 omega  -15.00   12.00   1.0000   10.0000
omega____ theta____ kappa____ phi______ frames
    -      -17.2049  -77.0000    0.0000 27

  3 omega  -82.00  -33.00   1.0000   10.0000
omega____ theta____ kappa____ phi______ frames
    -      -17.2049  138.0000  -96.0000 49

  4 omega  -52.00   46.00   1.0000   10.0000
omega____ theta____ kappa____ phi______ frames
    -       20.1736  -38.0000  -30.0000 98

  5 omega   49.00   84.00   1.0000   10.0000
omega____ theta____ kappa____ phi______ frames
    -       20.1736   77.0000 -120.0000 35

  6 omega  -50.00   48.00   1.0000   10.0000
omega____ theta____ kappa____ phi______ frames
    -       20.1736  -77.0000  120.0000 98

  7 omega  -10.00   51.00   1.0000   10.0000
omega____ theta____ kappa____ phi______ frames
    -       20.1736   77.0000   30.0000 61
;
_diffrn_measurement_device_type 'Xcalibur, Eos'
_diffrn_measurement_method '\w scans'
_diffrn_orient_matrix_UB_11 -0.0192006000
_diffrn_orient_matrix_UB_12 -0.0022998000
_diffrn_orient_matrix_UB_13 -0.0610474000
_diffrn_orient_matrix_UB_21 0.0243554000
_diffrn_orient_matrix_UB_22 0.0004411000
_diffrn_orient_matrix_UB_23 -0.0308688000
_diffrn_orient_matrix_UB_31 0.0005644000
_diffrn_orient_matrix_UB_32 -0.0934862000
_diffrn_orient_matrix_UB_33 0.0013394000
_diffrn_radiation_monochromator graphite
_diffrn_radiation_type 'Mo K\a'
_diffrn_radiation_wavelength 0.7107
_diffrn_reflns_av_R_equivalents 0.0461
_diffrn_reflns_av_unetI/netI 0.0755
_diffrn_reflns_limit_h_max 27
_diffrn_reflns_limit_h_min -25
_diffrn_reflns_limit_k_max 9
_diffrn_reflns_limit_k_min -8
_diffrn_reflns_limit_l_max 12
_diffrn_reflns_limit_l_min -12
_diffrn_reflns_number 6701
_diffrn_reflns_theta_full 24.99
_diffrn_reflns_theta_max 24.99
_diffrn_reflns_theta_min 2.83
_diffrn_source 'Enhance (Mo) x-ray Source'
_exptl_absorpt_coefficient_mu 2.262
_exptl_absorpt_correction_T_max 1.00000
_exptl_absorpt_correction_T_min 0.63165
_exptl_absorpt_correction_type multi-scan
_exptl_absorpt_process_details
;
CrysAlisPro, Agilent Technologies,
Version 1.171.35.11 (release 16-05-2011 CrysAlis171 .NET)
(compiled May 16 2011,17:55:39)
empirical absorption correction using spherical harmonics,
 implemented in SCALE3 ABSPACK scaling algorithm.
;
_exptl_crystal_colour colorless
_exptl_crystal_density_diffrn 1.468
_exptl_crystal_description block
_exptl_crystal_F_000 832
_exptl_crystal_size_max 0.35
_exptl_crystal_size_mid 0.15
_exptl_crystal_size_min 0.15
_refine_diff_density_max 0.485
_refine_diff_density_min -0.591
_refine_diff_density_rms 0.069
_refine_ls_abs_structure_details 'Flack H D (1983), Acta Cryst. A39, 876-881'
_refine_ls_abs_structure_Flack -0.005(10)
_refine_ls_extinction_method none
_refine_ls_goodness_of_fit_ref 1.009
_refine_ls_hydrogen_treatment constr
_refine_ls_matrix_type full
_refine_ls_number_parameters 228
_refine_ls_number_reflns 3078
_refine_ls_number_restraints 1
_refine_ls_restrained_S_all 1.009
_refine_ls_R_factor_all 0.0469
_refine_ls_R_factor_gt 0.0391
_refine_ls_shift/su_max 0.001
_refine_ls_shift/su_mean 0.000
_refine_ls_structure_factor_coef Fsqd
_refine_ls_weighting_details 'calc w=1/[\s^2^(Fo^2^)+(0.0138P)^2^+0.0000P] where P=(Fo^2^+2Fc^2^)/3'
_refine_ls_weighting_scheme calc
_refine_ls_wR_factor_gt 0.0614
_refine_ls_wR_factor_ref 0.0667
_reflns_number_gt 2745
_reflns_number_total 3078
_reflns_threshold_expression >2sigma(I)
_cod_data_source_file ja3062002_si_001.cif
_cod_data_source_block 110708_s1_zk
_cod_database_code 4118796
_chemical_oxdiff_formula C20H25O3Br1
_reflns_odcompleteness_completeness 99.80
_reflns_odcompleteness_iscentric 1
_reflns_odcompleteness_theta 26.32

loop_
_space_group_symop_id
_space_group_symop_operation_xyz
1 'x, y, z'
2 '-x, y, -z'
3 'x+1/2, y+1/2, z'
4 '-x+1/2, y+1/2, -z'

loop_
_atom_site_label
_atom_site_type_symbol
_atom_site_fract_x
_atom_site_fract_y
_atom_site_fract_z
_atom_site_U_iso_or_equiv
_atom_site_adp_type
_atom_site_occupancy
_atom_site_symmetry_multiplicity
_atom_site_calc_flag
_atom_site_refinement_flags
Br1 Br 0.529548(17) 0.02260(6) 0.81634(4) 0.03073(12) Uani 1 1 d .
O1 O 0.35691(13) 0.6432(3) 1.0107(3) 0.0209(7) Uani 1 1 d .
O2 O 0.30804(12) 0.9695(3) 0.7873(3) 0.0276(8) Uani 1 1 d .
H2 H 0.2850 1.0557 0.7791 0.041 Uiso 1 1 calc R
O3 O 0.26574(14) 0.7687(4) 1.2023(3) 0.0286(7) Uani 1 1 d .
O4 O 0.36357(14) 0.7753(4) 1.2550(3) 0.0289(8) Uani 1 1 d .
C1 C 0.48157(19) 0.2186(5) 0.8371(4) 0.0209(10) Uani 1 1 d .
C2 C 0.4268(2) 0.1882(5) 0.8608(4) 0.0223(10) Uani 1 1 d .
H2A H 0.4129 0.0710 0.8653 0.027 Uiso 1 1 calc R
C3 C 0.3917(2) 0.3304(5) 0.8783(5) 0.0247(12) Uani 1 1 d .
H3 H 0.3537 0.3101 0.8951 0.030 Uiso 1 1 calc R
C4 C 0.41178(16) 0.5042(7) 0.8713(3) 0.0209(9) Uani 1 1 d .
C5 C 0.46703(16) 0.5290(9) 0.8453(3) 0.0235(9) Uani 1 1 d .
H5 H 0.4808 0.6456 0.8378 0.028 Uiso 1 1 calc R
C6 C 0.5031(2) 0.3865(5) 0.8298(4) 0.0237(10) Uani 1 1 d .
H6 H 0.5415 0.4051 0.8147 0.028 Uiso 1 1 calc R
C7 C 0.3732(2) 0.6576(6) 0.8866(4) 0.0205(11) Uani 1 1 d .
H7 H 0.3954 0.7696 0.8832 0.025 Uiso 1 1 calc R
C8 C 0.31791(19) 0.6604(5) 0.7799(4) 0.0233(10) Uani 1 1 d .
H8A H 0.3294 0.6748 0.6953 0.028 Uiso 1 1 calc R
H8B H 0.2973 0.5461 0.7793 0.028 Uiso 1 1 calc R
C9 C 0.27621(19) 0.8098(5) 0.7990(4) 0.0193(10) Uani 1 1 d .
C10 C 0.26461(18) 0.7964(5) 0.9358(4) 0.0206(10) Uani 1 1 d .
H10A H 0.2412 0.8990 0.9536 0.025 Uiso 1 1 calc R
H10B H 0.2419 0.6881 0.9440 0.025 Uiso 1 1 calc R
C11 C 0.32206(18) 0.7917(5) 1.0331(4) 0.0188(10) Uani 1 1 d .
H11 H 0.3443 0.9024 1.0248 0.023 Uiso 1 1 calc R
C12 C 0.2210(2) 0.8008(5) 0.6935(4) 0.0215(10) Uani 1 1 d .
C13 C 0.1658(2) 0.7771(6) 0.7167(5) 0.0316(12) Uani 1 1 d .
H13 H 0.1602 0.7670 0.8029 0.038 Uiso 1 1 calc R
C14 C 0.1176(2) 0.7675(7) 0.6144(5) 0.0370(14) Uani 1 1 d .
H14 H 0.0795 0.7522 0.6317 0.044 Uiso 1 1 calc R
C15 C 0.1251(2) 0.7803(6) 0.4887(4) 0.0317(12) Uani 1 1 d .
H15 H 0.0924 0.7722 0.4192 0.038 Uiso 1 1 calc R
C16 C 0.1805(2) 0.8048(6) 0.4649(4) 0.0336(13) Uani 1 1 d .
H16 H 0.1861 0.8129 0.3785 0.040 Uiso 1 1 calc R
C17 C 0.2278(2) 0.8177(5) 0.5651(4) 0.0303(11) Uani 1 1 d .
H17 H 0.2656 0.8385 0.5472 0.036 Uiso 1 1 calc R
C18 C 0.3128(2) 0.7764(5) 1.1704(4) 0.0231(10) Uani 1 1 d .
C19 C 0.3597(2) 0.7681(7) 1.3902(5) 0.0317(14) Uani 1 1 d .
H19A H 0.3375 0.6623 1.4070 0.038 Uiso 1 1 calc R
H19B H 0.3393 0.8738 1.4137 0.038 Uiso 1 1 calc R
C20 C 0.4207(2) 0.7607(7) 1.4680(4) 0.0493(16) Uani 1 1 d .
H20A H 0.4193 0.7571 1.5599 0.074 Uiso 1 1 calc R
H20B H 0.4423 0.8654 1.4501 0.074 Uiso 1 1 calc R
H20C H 0.4403 0.6546 1.4449 0.074 Uiso 1 1 calc R

loop_
_atom_site_aniso_label
_atom_site_aniso_U_11
_atom_site_aniso_U_22
_atom_site_aniso_U_33
_atom_site_aniso_U_23
_atom_site_aniso_U_13
_atom_site_aniso_U_12
Br1 0.0320(3) 0.0254(2) 0.0363(2) -0.0021(3) 0.01070(18) 0.0059(3)
O1 0.0223(18) 0.0237(15) 0.0173(16) -0.0003(12) 0.0053(13) 0.0043(13)
O2 0.0239(17) 0.0233(19) 0.0352(18) 0.0055(13) 0.0052(15) -0.0015(12)
O3 0.029(2) 0.0295(17) 0.0282(19) -0.0023(14) 0.0087(16) -0.0052(16)
O4 0.029(2) 0.0406(18) 0.0153(17) 0.0025(14) -0.0012(15) -0.0051(16)
C1 0.020(3) 0.022(2) 0.019(2) -0.0009(18) 0.0008(19) 0.0010(19)
C2 0.026(3) 0.022(2) 0.020(2) -0.0001(18) 0.008(2) -0.004(2)
C3 0.023(3) 0.025(3) 0.025(3) -0.003(2) 0.006(2) -0.001(2)
C4 0.022(2) 0.022(2) 0.0181(19) 0.004(2) 0.0020(15) 0.002(3)
C5 0.029(2) 0.0176(19) 0.025(2) -0.004(3) 0.0070(16) 0.002(3)
C6 0.020(3) 0.029(2) 0.024(3) -0.0002(19) 0.007(2) 0.000(2)
C7 0.024(3) 0.019(2) 0.020(3) 0.0013(19) 0.009(2) 0.004(2)
C8 0.025(3) 0.024(2) 0.022(2) 0.0020(18) 0.009(2) 0.002(2)
C9 0.020(3) 0.020(2) 0.018(2) 0.0021(18) 0.0046(19) -0.002(2)
C10 0.016(2) 0.020(2) 0.026(3) -0.0035(19) 0.0020(19) -0.0013(19)
C11 0.022(3) 0.012(2) 0.023(2) -0.0029(17) 0.0042(19) 0.0019(18)
C12 0.029(3) 0.014(2) 0.022(2) 0.0033(18) 0.008(2) 0.004(2)
C13 0.031(3) 0.040(3) 0.025(3) 0.004(2) 0.008(2) 0.001(3)
C14 0.021(3) 0.059(4) 0.030(3) 0.007(3) 0.002(2) -0.004(3)
C15 0.027(3) 0.038(3) 0.027(3) 0.006(2) -0.004(2) -0.003(2)
C16 0.045(3) 0.042(3) 0.011(2) 0.003(2) -0.002(2) 0.008(3)
C17 0.031(3) 0.035(3) 0.029(3) 0.007(2) 0.015(2) 0.008(2)
C18 0.030(3) 0.017(2) 0.025(3) 0.0005(18) 0.010(2) -0.002(2)
C19 0.035(3) 0.042(3) 0.021(3) -0.001(2) 0.011(2) -0.014(3)
C20 0.049(4) 0.073(4) 0.024(3) 0.013(3) 0.000(3) -0.018(3)

loop_
_atom_type_symbol
_atom_type_description
_atom_type_scat_dispersion_real
_atom_type_scat_dispersion_imag
_atom_type_scat_source
C C 0.0033 0.0016 'International Tables Vol C Tables 4.2.6.8 and 6.1.1.4'
H H 0.0000 0.0000 'International Tables Vol C Tables 4.2.6.8 and 6.1.1.4'
Br Br -0.2901 2.4595 'International Tables Vol C Tables 4.2.6.8 and 6.1.1.4'
O O 0.0106 0.0060 'International Tables Vol C Tables 4.2.6.8 and 6.1.1.4'

loop_
_geom_angle_atom_site_label_1
_geom_angle_atom_site_label_2
_geom_angle_atom_site_label_3
_geom_angle
C11 O1 C7 110.5(3)
C9 O2 H2 109.5
C18 O4 C19 116.2(4)
C2 C1 Br1 118.8(3)
C2 C1 C6 122.0(4)
C6 C1 Br1 119.2(3)
C1 C2 H2A 120.4
C1 C2 C3 119.3(4)
C3 C2 H2A 120.4
C2 C3 H3 119.6
C2 C3 C4 120.8(4)
C4 C3 H3 119.6
C3 C4 C7 120.6(4)
C5 C4 C3 118.1(5)
C5 C4 C7 121.3(5)
C4 C5 H5 119.2
C4 C5 C6 121.6(6)
C6 C5 H5 119.2
C1 C6 C5 118.3(4)
C1 C6 H6 120.9
C5 C6 H6 120.9
O1 C7 C4 108.1(3)
O1 C7 H7 109.2
O1 C7 C8 109.7(4)
C4 C7 H7 109.2
C4 C7 C8 111.4(3)
C8 C7 H7 109.2
C7 C8 H8A 109.2
C7 C8 H8B 109.2
H8A C8 H8B 107.9
C9 C8 C7 112.1(3)
C9 C8 H8A 109.2
C9 C8 H8B 109.2
O2 C9 C8 105.1(3)
O2 C9 C10 109.2(3)
O2 C9 C12 110.4(3)
C10 C9 C8 108.1(3)
C10 C9 C12 114.0(4)
C12 C9 C8 109.6(3)
C9 C10 H10A 109.6
C9 C10 H10B 109.6
H10A C10 H10B 108.1
C11 C10 C9 110.2(4)
C11 C10 H10A 109.6
C11 C10 H10B 109.6
O1 C11 C10 111.0(3)
O1 C11 H11 108.9
O1 C11 C18 106.9(3)
C10 C11 H11 108.9
C18 C11 C10 112.2(4)
C18 C11 H11 108.9
C13 C12 C9 124.1(4)
C13 C12 C17 118.4(4)
C17 C12 C9 117.5(4)
C12 C13 H13 119.7
C12 C13 C14 120.5(4)
C14 C13 H13 119.7
C13 C14 H14 119.8
C15 C14 C13 120.4(5)
C15 C14 H14 119.8
C14 C15 H15 120.4
C16 C15 C14 119.2(4)
C16 C15 H15 120.4
C15 C16 H16 119.7
C17 C16 C15 120.5(4)
C17 C16 H16 119.7
C12 C17 H17 119.6
C16 C17 C12 120.9(5)
C16 C17 H17 119.6
O3 C18 O4 123.0(4)
O3 C18 C11 125.3(4)
O4 C18 C11 111.6(4)
O4 C19 H19A 110.1
O4 C19 H19B 110.1
O4 C19 C20 107.9(4)
H19A C19 H19B 108.4
C20 C19 H19A 110.1
C20 C19 H19B 110.1
C19 C20 H20A 109.5
C19 C20 H20B 109.5
C19 C20 H20C 109.5
H20A C20 H20B 109.5
H20A C20 H20C 109.5
H20B C20 H20C 109.5

loop_
_geom_bond_atom_site_label_1
_geom_bond_atom_site_label_2
_geom_bond_distance
Br1 C1 1.899(4)
O1 C7 1.441(5)
O1 C11 1.436(4)
O2 H2 0.8400
O2 C9 1.439(4)
O3 C18 1.212(5)
O4 C18 1.335(5)
O4 C19 1.451(5)
C1 C2 1.370(6)
C1 C6 1.377(5)
C2 H2A 0.9500
C2 C3 1.388(6)
C3 H3 0.9500
C3 C4 1.406(7)
C4 C5 1.382(5)
C4 C7 1.499(6)
C5 H5 0.9500
C5 C6 1.399(6)
C6 H6 0.9500
C7 H7 1.0000
C7 C8 1.536(6)
C8 H8A 0.9900
C8 H8B 0.9900
C8 C9 1.533(5)
C9 C10 1.527(5)
C9 C12 1.530(5)
C10 H10A 0.9900
C10 H10B 0.9900
C10 C11 1.520(5)
C11 H11 1.0000
C11 C18 1.514(5)
C12 C13 1.368(6)
C12 C17 1.404(6)
C13 H13 0.9500
C13 C14 1.400(6)
C14 H14 0.9500
C14 C15 1.379(6)
C15 H15 0.9500
C15 C16 1.377(6)
C16 H16 0.9500
C16 C17 1.373(6)
C17 H17 0.9500
C19 H19A 0.9900
C19 H19B 0.9900
C19 C20 1.496(6)
C20 H20A 0.9800
C20 H20B 0.9800
C20 H20C 0.9800

loop_
_geom_hbond_atom_site_label_D
_geom_hbond_atom_site_label_H
_geom_hbond_atom_site_label_A
_geom_hbond_distance_DH
_geom_hbond_distance_HA
_geom_hbond_distance_DA
_geom_hbond_angle_DHA
_geom_hbond_site_symmetry_A
O2 H2 O3 0.84 2.03 2.863(4) 168.6 4_557
